data_7709619
loop_
_publ_author_name
'Savastano, Matteo'
'Bazzicalupi, Carla'
'Bianchi, Antonio'

_publ_section_title
;
 Novel Cyclen-Polyiodide Complexes: A Reappraisal of I-I Covalent and
 Secondary Bond Limits
;
_journal_name_full 'Dalton Transactions'
_journal_paper_doi 10.1039/D2DT00185C
_journal_year 2022
_chemical_formula_sum 'C16 H44 I16 N8'
_chemical_formula_weight 2378.99
_space_group_crystal_system monoclinic
_space_group_IT_number 14
_space_group_name_Hall '-P 2ybc'
_space_group_name_H-M_alt 'P 1 21/c 1'
_atom_sites_solution_hydrogens geom
_atom_sites_solution_primary direct
_atom_sites_solution_secondary difmap
_audit_creation_method SHELXL-2014/7
_audit_update_record
;
2022-01-17 deposited with the CCDC.	2022-02-28 downloaded from the CCDC.
;
_cell_angle_alpha 90
_cell_angle_beta 94.564(3)
_cell_angle_gamma 90
_cell_formula_units_Z 4
_cell_length_a 16.587(1)
_cell_length_b 17.269(2)
_cell_length_c 17.219(2)
_cell_measurement_reflns_used 1489
_cell_measurement_temperature 100
_cell_measurement_theta_max 24.92
_cell_measurement_theta_min 2.36
_cell_volume 4916.6(9)
_computing_cell_refinement 'Bruker SAINT'
_computing_data_collection 'Bruker APEX2'
_computing_data_reduction 'Bruker SAINT'
_computing_molecular_graphics 'Mercury 3.10.1'
_computing_publication_material 'SHELXL-2014 (Sheldrick 2014)'
_computing_structure_refinement 'SHELXL-2014 (Sheldrick 2014)'
_computing_structure_solution 'SHELXS-97 (Sheldrick 2008)'
_diffrn_ambient_temperature 100
_diffrn_measured_fraction_theta_full 0.999
_diffrn_measured_fraction_theta_max 0.999
_diffrn_measurement_device_type 'Bruker APEX-II CCD'
_diffrn_measurement_method '\f and \w scans'
_diffrn_radiation_type MoK\a
_diffrn_radiation_wavelength 0.71073
_diffrn_reflns_av_R_equivalents 0.0965
_diffrn_reflns_av_unetI/netI 0.0621
_diffrn_reflns_Laue_measured_fraction_full 0.999
_diffrn_reflns_Laue_measured_fraction_max 0.999
_diffrn_reflns_limit_h_max 20
_diffrn_reflns_limit_h_min -20
_diffrn_reflns_limit_k_max 21
_diffrn_reflns_limit_k_min -21
_diffrn_reflns_limit_l_max 21
_diffrn_reflns_limit_l_min -21
_diffrn_reflns_number 55521
_diffrn_reflns_point_group_measured_fraction_full 0.999
_diffrn_reflns_point_group_measured_fraction_max 0.999
_diffrn_reflns_theta_full 25.242
_diffrn_reflns_theta_max 26.412
_diffrn_reflns_theta_min 2.133
_exptl_absorpt_coefficient_mu 10.093
_exptl_absorpt_correction_T_max 0.7454
_exptl_absorpt_correction_T_min 0.5816
_exptl_absorpt_correction_type multi-scan
_exptl_absorpt_process_details 'Bruker SADABS'
_exptl_crystal_colour orange
_exptl_crystal_density_diffrn 3.214
_exptl_crystal_description plate
_exptl_crystal_F_000 4176
_exptl_crystal_size_max 0.040
_exptl_crystal_size_mid 0.040
_exptl_crystal_size_min 0.020
_refine_diff_density_max 1.440
_refine_diff_density_min -1.590
_refine_diff_density_rms 0.300
_refine_ls_extinction_method none
_refine_ls_goodness_of_fit_ref 1.022
_refine_ls_hydrogen_treatment constr
_refine_ls_matrix_type full
_refine_ls_number_parameters 361
_refine_ls_number_reflns 10080
_refine_ls_number_restraints 0
_refine_ls_restrained_S_all 1.022
_refine_ls_R_factor_all 0.0784
_refine_ls_R_factor_gt 0.0462
_refine_ls_shift/su_max 0.001
_refine_ls_shift/su_mean 0.000
_refine_ls_structure_factor_coef Fsqd
_refine_ls_weighting_details 'w=1/[\s^2^(Fo^2^)+(0.0085P)^2^+110.1280P] where P=(Fo^2^+2Fc^2^)/3'
_refine_ls_weighting_scheme calc
_refine_ls_wR_factor_gt 0.0797
_refine_ls_wR_factor_ref 0.0924
_reflns_Friedel_coverage 0.000
_reflns_number_gt 7207
_reflns_number_total 10080
_reflns_threshold_expression 'I > 2\s(I)'
_cod_data_source_file d2dt00185c2.cif
_cod_data_source_block shelx
_cod_original_cell_volume 4916.4(8)
_cod_original_sg_symbol_H-M 'P 21/c'
_cod_database_code 7709619
_shelx_shelxl_version_number 2014/7
_shelx_space_group_comment
;
The symmetry employed for this shelxl refinement is uniquely defined
by the following loop, which should always be used as a source of
symmetry information in preference to the above space-group names.
They are only intended as comments.
;
_shelx_estimated_absorpt_t_min 0.688
_shelx_estimated_absorpt_t_max 0.824

loop_
_space_group_symop_operation_xyz
'x, y, z'
'-x, y+1/2, -z+1/2'
'-x, -y, -z'
'x, -y-1/2, z-1/2'

loop_
_atom_site_label
_atom_site_type_symbol
_atom_site_fract_x
_atom_site_fract_y
_atom_site_fract_z
_atom_site_U_iso_or_equiv
_atom_site_adp_type
_atom_site_occupancy
_atom_site_site_symmetry_order
_atom_site_calc_flag
_atom_site_refinement_flags_posn
_atom_site_refinement_flags_adp
_atom_site_refinement_flags_occupancy
_atom_site_disorder_assembly
_atom_site_disorder_group
I1 I 0.41626(5) 0.51598(5) 1.13338(5) 0.02573(18) Uani 1 1 d . . . . .
C1 C 0.1099(7) 0.3067(7) 0.7314(6) 0.023(3) Uani 1 1 d . . . . .
H1A H 0.1562 0.3310 0.7079 0.027 Uiso 1 1 calc R U . . .
H1B H 0.0632 0.3067 0.6918 0.027 Uiso 1 1 calc R U . . .
N1 N 0.0897(6) 0.3519(6) 0.7989(5) 0.024(2) Uani 1 1 d . . . . .
I2 I 0.24510(5) 0.49524(4) 1.13218(4) 0.01985(16) Uani 1 1 d . . . . .
C2 C 0.1314(8) 0.2236(7) 0.7542(7) 0.029(3) Uani 1 1 d . . . . .
H20A H 0.1432 0.1935 0.7075 0.035 Uiso 1 1 calc R U . . .
H20B H 0.1801 0.2228 0.7915 0.035 Uiso 1 1 calc R U . . .
N2 N 0.0605(7) 0.1883(7) 0.7913(6) 0.032(3) Uani 1 1 d . . . . .
C3 C 0.0815(9) 0.1197(8) 0.8410(8) 0.038(4) Uani 1 1 d . . . . .
H3A H 0.1183 0.0854 0.8143 0.046 Uiso 1 1 calc R U . . .
H3B H 0.0318 0.0902 0.8495 0.046 Uiso 1 1 calc R U . . .
N30 N 0.0700(7) 0.1976(7) 0.9572(6) 0.035(3) Uani 1 1 d . . . . .
I3 I 0.06853(5) 0.46967(5) 1.13002(5) 0.02501(18) Uani 1 1 d . . . . .
C4 C 0.1229(9) 0.1455(7) 0.9201(7) 0.032(3) Uani 1 1 d . . . . .
H40A H 0.1348 0.0998 0.9537 0.039 Uiso 1 1 calc R U . . .
H40B H 0.1746 0.1719 0.9121 0.039 Uiso 1 1 calc R U . . .
N4 N 0.0984(6) 0.3604(6) 0.9637(6) 0.025(2) Uani 1 1 d . . . . .
I4 I 0.44960(5) 0.54239(5) 0.64921(5) 0.0311(2) Uani 1 1 d . . . . .
C5 C 0.1097(8) 0.2344(8) 1.0271(7) 0.032(3) Uani 1 1 d . . . . .
H5A H 0.1468 0.1969 1.0550 0.038 Uiso 1 1 calc R U . . .
H5B H 0.0684 0.2498 1.0626 0.038 Uiso 1 1 calc R U . . .
C11 C 0.3482(9) 0.7037(8) 0.5111(8) 0.038(3) Uani 1 1 d . . . . .
H50A H 0.3288 0.6761 0.5564 0.045 Uiso 1 1 calc R U . . .
H50B H 0.3014 0.7116 0.4724 0.045 Uiso 1 1 calc R U . . .
I5 I 0.27415(5) 0.51272(5) 0.63384(4) 0.02580(18) Uani 1 1 d . . . . .
I6 I 0.10160(5) 0.48801(5) 0.61338(5) 0.02783(19) Uani 1 1 d . . . . .
C6 C 0.1569(8) 0.3052(7) 1.0051(7) 0.027(3) Uani 1 1 d . . . . .
H61A H 0.1834 0.3299 1.0524 0.033 Uiso 1 1 calc R U . . .
H61B H 0.1993 0.2902 0.9706 0.033 Uiso 1 1 calc R U . . .
C9 C 0.3480(9) 0.6217(8) 0.3479(7) 0.031(3) Uani 1 1 d . . . . .
H60A H 0.3297 0.5781 0.3136 0.037 Uiso 1 1 calc R U . . .
H60B H 0.3015 0.6568 0.3530 0.037 Uiso 1 1 calc R U . . .
I7 I 0.11871(5) 0.58509(5) 0.43815(5) 0.0303(2) Uani 1 1 d . . . . .
C7 C 0.1386(7) 0.4192(7) 0.9176(6) 0.023(3) Uani 1 1 d . . . . .
H7A H 0.1880 0.4380 0.9478 0.028 Uiso 1 1 calc R U . . .
H7B H 0.1019 0.4639 0.9075 0.028 Uiso 1 1 calc R U . . .
C15 C 0.3492(7) 0.7828(7) 0.2645(7) 0.027(3) Uani 1 1 d . . . . .
H70A H 0.3289 0.8104 0.2165 0.033 Uiso 1 1 calc R U . . .
H70B H 0.3033 0.7752 0.2972 0.033 Uiso 1 1 calc R U . . .
C8 C 0.1609(8) 0.3866(7) 0.8415(6) 0.026(3) Uani 1 1 d . . . . .
H81A H 0.1827 0.4283 0.8097 0.031 Uiso 1 1 calc R U . . .
H81B H 0.2035 0.3468 0.8512 0.031 Uiso 1 1 calc R U . . .
C13 C 0.3511(7) 0.8680(8) 0.4279(7) 0.029(3) Uani 1 1 d . . . . .
H80A H 0.3351 0.9124 0.4596 0.035 Uiso 1 1 calc R U . . .
H80B H 0.3030 0.8349 0.4159 0.035 Uiso 1 1 calc R U . . .
I8 I 0.12331(5) 0.64784(5) 0.29147(5) 0.02910(19) Uani 1 1 d . . . . .
N6 N 0.4091(7) 0.6570(7) 0.4766(6) 0.036(3) Uani 1 1 d . . . . .
I9 I 0.13734(5) 0.74177(5) 0.12584(4) 0.02887(19) Uani 1 1 d . . . . .
C10 C 0.3786(9) 0.5909(8) 0.4280(8) 0.036(3) Uani 1 1 d . . . . .
H10C H 0.3340 0.5647 0.4527 0.043 Uiso 1 1 calc R U . . .
H10D H 0.4224 0.5529 0.4227 0.043 Uiso 1 1 calc R U . . .
I10 I 0.12804(5) 0.67207(5) -0.03295(4) 0.02062(17) Uani 1 1 d . . . . .
C16 C 0.3835(9) 0.7061(7) 0.2441(7) 0.030(3) Uani 1 1 d . . . . .
H12A H 0.3415 0.6755 0.2138 0.036 Uiso 1 1 calc R U . . .
H12B H 0.4290 0.7141 0.2111 0.036 Uiso 1 1 calc R U . . .
I12 I 0.38185(5) 1.09709(5) 0.44221(5) 0.02530(18) Uani 1 1 d . . . . .
N8 N 0.4136(6) 0.8298(6) 0.3080(6) 0.030(3) Uani 1 1 d . . . . .
I13 I 0.38133(5) 1.16539(5) 0.29376(5) 0.02547(18) Uani 1 1 d . . . . .
C14 C 0.3825(8) 0.8974(7) 0.3522(8) 0.031(3) Uani 1 1 d . . . . .
H14A H 0.3384 0.9236 0.3202 0.037 Uiso 1 1 calc R U . . .
H14B H 0.4265 0.9353 0.3641 0.037 Uiso 1 1 calc R U . . .
I14 I 0.37606(5) 1.25175(5) 0.13583(5) 0.0305(2) Uani 1 1 d . . . . .
N7 N 0.4146(7) 0.8233(7) 0.4716(6) 0.034(3) Uani 1 1 d . . . . .
I15 I 0.35742(5) 1.16329(5) -0.02344(5) 0.02870(19) Uani 1 1 d . . . . .
C12 C 0.3835(8) 0.7832(7) 0.5376(7) 0.029(3) Uani 1 1 d . . . . .
H16A H 0.3408 0.8149 0.5592 0.035 Uiso 1 1 calc R U . . .
H16B H 0.4277 0.7756 0.5790 0.035 Uiso 1 1 calc R U . . .
I16 I 0.32537(6) 1.10064(5) -0.17224(5) 0.0383(2) Uani 1 1 d . . . . .
N5 N 0.4122(7) 0.6630(7) 0.3144(6) 0.034(3) Uani 1 1 d . . . . .
I11 I 0.13441(5) 0.61433(5) -0.18970(4) 0.02119(17) Uani 1 1 d . . . . .

loop_
_atom_site_aniso_label
_atom_site_aniso_U_11
_atom_site_aniso_U_22
_atom_site_aniso_U_33
_atom_site_aniso_U_23
_atom_site_aniso_U_13
_atom_site_aniso_U_12
I1 0.0177(4) 0.0267(4) 0.0323(4) -0.0030(4) -0.0011(3) 0.0000(3)
C1 0.026(7) 0.028(7) 0.014(5) -0.002(5) 0.000(5) 0.002(5)
N1 0.031(6) 0.029(6) 0.011(4) -0.001(4) -0.003(4) 0.002(5)
I2 0.0207(4) 0.0204(4) 0.0182(3) -0.0010(3) 0.0000(3) 0.0006(3)
C2 0.035(8) 0.027(7) 0.026(6) 0.004(6) 0.000(6) -0.012(6)
N2 0.041(7) 0.040(7) 0.016(5) 0.003(5) 0.007(5) -0.020(5)
C3 0.048(9) 0.033(8) 0.033(7) 0.008(6) -0.006(6) -0.023(7)
N30 0.035(7) 0.047(7) 0.023(6) 0.004(5) -0.002(5) -0.013(6)
I3 0.0184(4) 0.0292(4) 0.0276(4) -0.0058(3) 0.0032(3) -0.0013(3)
C4 0.049(9) 0.013(6) 0.034(7) 0.005(5) -0.004(6) -0.009(6)
N4 0.031(6) 0.021(5) 0.024(5) 0.004(4) 0.008(4) 0.006(5)
I4 0.0289(5) 0.0399(5) 0.0249(4) 0.0038(4) 0.0051(3) 0.0107(4)
C5 0.040(8) 0.044(9) 0.013(6) 0.006(6) 0.011(5) 0.007(7)
C11 0.054(10) 0.028(8) 0.031(7) 0.010(6) 0.002(7) 0.009(7)
I5 0.0348(5) 0.0234(4) 0.0200(4) 0.0028(3) 0.0068(3) 0.0075(4)
I6 0.0331(5) 0.0249(4) 0.0263(4) 0.0012(3) 0.0070(3) 0.0016(4)
C6 0.035(8) 0.023(7) 0.023(6) 0.013(5) -0.002(5) 0.010(6)
C9 0.045(9) 0.024(7) 0.022(6) -0.004(5) -0.003(6) -0.003(6)
I7 0.0326(5) 0.0223(4) 0.0349(5) -0.0042(4) -0.0037(4) 0.0007(4)
C7 0.021(6) 0.030(7) 0.018(6) 0.005(5) 0.002(5) 0.013(5)
C15 0.022(7) 0.033(7) 0.027(7) 0.004(6) 0.003(5) -0.002(6)
C8 0.039(8) 0.024(7) 0.016(6) -0.009(5) 0.000(5) 0.006(6)
C13 0.020(7) 0.033(8) 0.037(7) -0.002(6) 0.017(6) -0.004(6)
I8 0.0255(4) 0.0282(5) 0.0324(4) -0.0099(4) -0.0048(3) 0.0033(4)
N6 0.042(7) 0.040(7) 0.025(6) 0.001(5) -0.001(5) 0.005(6)
I9 0.0366(5) 0.0327(5) 0.0172(4) -0.0027(3) 0.0013(3) 0.0056(4)
C10 0.041(8) 0.027(8) 0.042(8) 0.006(6) 0.014(7) 0.019(6)
I10 0.0202(4) 0.0226(4) 0.0191(4) 0.0022(3) 0.0017(3) 0.0003(3)
C16 0.047(8) 0.030(7) 0.016(6) 0.004(5) 0.012(6) 0.012(6)
I12 0.0219(4) 0.0262(4) 0.0280(4) -0.0019(3) 0.0037(3) -0.0002(3)
N8 0.031(6) 0.034(6) 0.028(6) -0.006(5) 0.009(5) 0.000(5)
I13 0.0201(4) 0.0290(4) 0.0274(4) -0.0073(3) 0.0021(3) 0.0001(3)
C14 0.029(7) 0.021(7) 0.044(8) 0.000(6) 0.010(6) 0.000(6)
I14 0.0316(5) 0.0384(5) 0.0207(4) 0.0015(4) -0.0024(3) -0.0013(4)
N7 0.034(7) 0.046(7) 0.021(5) -0.001(5) 0.002(5) -0.005(6)
I15 0.0307(5) 0.0276(5) 0.0280(4) 0.0075(4) 0.0036(3) 0.0057(4)
C12 0.040(8) 0.029(7) 0.016(6) -0.003(5) -0.010(5) 0.009(6)
I16 0.0570(6) 0.0293(5) 0.0287(4) -0.0015(4) 0.0040(4) 0.0147(4)
N5 0.038(7) 0.034(7) 0.031(6) 0.002(5) 0.008(5) 0.003(5)
I11 0.0216(4) 0.0253(4) 0.0167(3) -0.0004(3) 0.0017(3) -0.0019(3)

loop_
_atom_type_symbol
_atom_type_description
_atom_type_scat_dispersion_real
_atom_type_scat_dispersion_imag
_atom_type_scat_source
C C 0.0033 0.0016 'International Tables Vol C Tables 4.2.6.8 and 6.1.1.4'
H H 0.0000 0.0000 'International Tables Vol C Tables 4.2.6.8 and 6.1.1.4'
I I -0.4742 1.8119 'International Tables Vol C Tables 4.2.6.8 and 6.1.1.4'
N N 0.0061 0.0033 'International Tables Vol C Tables 4.2.6.8 and 6.1.1.4'

loop_
_geom_angle_atom_site_label_1
_geom_angle_atom_site_label_2
_geom_angle_atom_site_label_3
_geom_angle
_geom_angle_site_symmetry_1
_geom_angle_site_symmetry_3
_geom_angle_publ_flag
N1 C1 C2 111.3(9) . . ?
C1 N1 C8 112.9(10) . . ?
I1 I2 I3 178.58(4) . . ?
N2 C2 C1 108.3(11) . . ?
C3 N2 C2 114.2(11) . . ?
N2 C3 C4 110.3(10) . . ?
C4 N30 C5 112.6(11) . . ?
N30 C4 C3 109.1(12) . . ?
C7 N4 C6 112.9(10) . . ?
N30 C5 C6 110.5(10) . . ?
N6 C11 C12 110.7(12) . . ?
I6 I5 I4 177.62(4) . . ?
N4 C6 C5 107.7(11) . . ?
N5 C9 C10 109.4(11) . . ?
N4 C7 C8 111.4(10) . . ?
N8 C15 C16 109.2(11) . . ?
N1 C8 C7 110.2(10) . . ?
N7 C13 C14 109.5(10) . . ?
C11 N6 C10 116.2(11) . . ?
N6 C10 C9 108.4(10) . . ?
I11 I10 I9 173.78(4) . . ?
N5 C16 C15 111.0(10) . . ?
C15 N8 C14 114.5(10) . . ?
I12 I13 I14 175.72(4) . . ?
N8 C14 C13 109.1(10) . . ?
I13 I14 I15 121.86(4) . . ?
C12 N7 C13 111.5(10) . . ?
I16 I15 I14 171.97(4) . . ?
N7 C12 C11 109.9(10) . . ?
C9 N5 C16 112.4(11) . . ?

loop_
_geom_bond_atom_site_label_1
_geom_bond_atom_site_label_2
_geom_bond_distance
_geom_bond_site_symmetry_2
_geom_bond_publ_flag
I1 I2 2.8600(11) . ?
C1 N1 1.461(14) . ?
C1 C2 1.523(17) . ?
N1 C8 1.467(15) . ?
I2 I3 2.9591(11) . ?
C2 N2 1.511(15) . ?
N2 C3 1.486(17) . ?
C3 C4 1.542(18) . ?
N30 C4 1.440(18) . ?
N30 C5 1.470(16) . ?
N4 C7 1.479(15) . ?
N4 C6 1.500(15) . ?
I4 I5 2.9459(13) . ?
C5 C6 1.516(18) . ?
C11 N6 1.456(18) . ?
C11 C12 1.546(18) . ?
I5 I6 2.8874(12) . ?
C9 N5 1.440(17) . ?
C9 C10 1.526(17) . ?
I7 I8 2.7550(13) . ?
C7 C8 1.499(15) . ?
C15 N8 1.493(16) . ?
C15 C16 1.495(17) . ?
C13 N7 1.463(17) . ?
C13 C14 1.528(17) . ?
N6 C10 1.480(17) . ?
I9 I10 2.9802(11) . ?
I10 I11 2.8872(11) . ?
C16 N5 1.468(16) . ?
I12 I13 2.8146(12) . ?
N8 C14 1.508(16) . ?
I13 I14 3.0966(12) . ?
I14 I15 3.1329(12) . ?
N7 C12 1.460(16) . ?
I15 I16 2.7930(13) . ?
